data_4087184
loop_
_publ_author_name
'Zhu, Liang'
'Zang, Dandan'
'Wang, Yi'
'Guo, Yintian'
'Jiang, Baiyu'
'He, Feng'
'Fu, Zhisheng'
'Fan, Zhiqiang'
'Hickner, Michael A.'
'Liu, Zi-Kui'
'Chen, Long-Qing'

_publ_section_title
;
 Insight into the Mechanism of Thermal Stability of \a-Diimine Nickel
 Complex in Catalyzing Ethylene Polymerization
;
_journal_issue 6
_journal_name_full Organometallics
_journal_page_first 1196
_journal_paper_doi 10.1021/acs.organomet.7b00066
_journal_volume 36
_journal_year 2017
_chemical_formula_moiety 'C38 H42 Br2 N2 Ni, C H2 Cl2'
_chemical_formula_sum 'C39 H44 Br2 Cl2 N2 Ni'
_chemical_formula_weight 830.19
_chemical_name_systematic
; 
 ? 
;
_space_group_IT_number 19
_symmetry_cell_setting orthorhombic
_symmetry_space_group_name_Hall 'P 2ac 2ab'
_symmetry_space_group_name_H-M 'P 21 21 21'
_atom_sites_solution_hydrogens geom
_atom_sites_solution_primary direct
_atom_sites_solution_secondary difmap
_audit_creation_method SHELXL-97
_cell_angle_alpha 90.00
_cell_angle_beta 90.00
_cell_angle_gamma 90.00
_cell_formula_units_Z 4
_cell_length_a 11.4848(4)
_cell_length_b 14.0729(5)
_cell_length_c 23.3388(9)
_cell_measurement_reflns_used 6021
_cell_measurement_temperature 170(2)
_cell_measurement_theta_max 29.2624
_cell_measurement_theta_min 2.8730
_cell_volume 3772.1(2)
_computing_cell_refinement 'CrysAlis PRO (Agilent Technologies, 2011)'
_computing_data_collection 'CrysAlis PRO'
_computing_data_reduction 'CrysAlis PRO'
_computing_molecular_graphics 'OLEX2 (Dolomanov et al., 2009)'
_computing_publication_material OLEX2
_computing_structure_refinement 'SHELXL-97 (Sheldrick, 2008)'
_computing_structure_solution 'SHELXS-97 (Sheldrick, 2008)'
_diffrn_ambient_temperature 170(2)
_diffrn_detector_area_resol_mean 10.3592
_diffrn_measured_fraction_theta_full 0.998
_diffrn_measured_fraction_theta_max 0.998
_diffrn_measurement_device_type 'Xcalibur, Atlas, Gemini ultra'
_diffrn_measurement_method '\w scans'
_diffrn_radiation_monochromator graphite
_diffrn_radiation_source 'fine-focus sealed tube'
_diffrn_radiation_type MoK\a
_diffrn_radiation_wavelength 0.71073
_diffrn_reflns_av_R_equivalents 0.0649
_diffrn_reflns_av_sigmaI/netI 0.0384
_diffrn_reflns_limit_h_max 13
_diffrn_reflns_limit_h_min -13
_diffrn_reflns_limit_k_max 16
_diffrn_reflns_limit_k_min -14
_diffrn_reflns_limit_l_max 21
_diffrn_reflns_limit_l_min -28
_diffrn_reflns_number 23403
_diffrn_reflns_theta_full 25.35
_diffrn_reflns_theta_max 25.35
_diffrn_reflns_theta_min 2.88
_exptl_absorpt_coefficient_mu 2.804
_exptl_absorpt_correction_T_max 0.6040
_exptl_absorpt_correction_T_min 0.4155
_exptl_absorpt_correction_type multi-scan
_exptl_absorpt_process_details
;
CrysAlis PRO (Agilent Technologies, 2011) 
;
_exptl_crystal_colour red
_exptl_crystal_density_diffrn 1.462
_exptl_crystal_density_method 'not measured'
_exptl_crystal_description needle
_exptl_crystal_F_000 1696
_exptl_crystal_size_max 0.38
_exptl_crystal_size_mid 0.23
_exptl_crystal_size_min 0.20
_refine_diff_density_max 0.582
_refine_diff_density_min -0.816
_refine_diff_density_rms 0.066
_refine_ls_abs_structure_details 'Flack H D (1983), Acta Cryst. A39, 876-881'
_refine_ls_abs_structure_Flack 0(10)
_refine_ls_extinction_method none
_refine_ls_goodness_of_fit_ref 1.035
_refine_ls_hydrogen_treatment mixed
_refine_ls_matrix_type full
_refine_ls_number_parameters 423
_refine_ls_number_reflns 3855
_refine_ls_number_restraints 0
_refine_ls_restrained_S_all 1.035
_refine_ls_R_factor_all 0.0412
_refine_ls_R_factor_gt 0.0330
_refine_ls_shift/su_max 0.001
_refine_ls_shift/su_mean 0.000
_refine_ls_structure_factor_coef Fsqd
_refine_ls_weighting_details 'calc w=1/[\s^2^(Fo^2^)+(0.0324P)^2^+2.5416P] where P=(Fo^2^+2Fc^2^)/3'
_refine_ls_weighting_scheme calc
_refine_ls_wR_factor_gt 0.0702
_refine_ls_wR_factor_ref 0.0739
_reflns_number_gt 3443
_reflns_number_total 3855
_reflns_threshold_expression >2sigma(I)
_cod_data_source_file om7b00066_si_003.cif
_cod_data_source_block 131120_zdd1119
_cod_depositor_comments 'Adding full bibliography for 4087184.cif.'
_cod_database_code 4087184

loop_
_symmetry_equiv_pos_as_xyz
'x, y, z'
'-x+1/2, -y, z+1/2'
'x+1/2, -y+1/2, -z'
'-x, y+1/2, -z+1/2'

loop_
_atom_site_label
_atom_site_type_symbol
_atom_site_fract_x
_atom_site_fract_y
_atom_site_fract_z
_atom_site_U_iso_or_equiv
_atom_site_adp_type
_atom_site_occupancy
_atom_site_symmetry_multiplicity
_atom_site_calc_flag
_atom_site_refinement_flags
Br1 Br 0.37515(4) 0.84644(4) 0.89433(2) 0.03173(13) Uani 1 1 d .
Br2 Br 0.31939(6) 1.13263(4) 0.87309(3) 0.05255(19) Uani 1 1 d .
Ni1 Ni 0.25764(5) 0.97507(4) 0.86858(3) 0.02293(15) Uani 1 1 d .
Cl1 Cl 0.63532(15) 1.02129(12) 1.01993(7) 0.0553(4) Uani 1 1 d .
Cl2 Cl 0.38946(17) 1.03690(14) 1.04885(8) 0.0671(5) Uani 1 1 d .
N1 N 0.0914(3) 0.9656(3) 0.89764(15) 0.0173(8) Uani 1 1 d .
N2 N 0.1843(3) 0.9365(3) 0.79352(15) 0.0158(8) Uani 1 1 d .
C1 C 0.0734(4) 0.9354(3) 0.79708(19) 0.0154(10) Uani 1 1 d .
C2 C 0.0210(4) 0.9505(3) 0.85640(19) 0.0176(10) Uani 1 1 d .
C3 C -0.1062(4) 0.9415(3) 0.85071(18) 0.0194(10) Uani 1 1 d .
C4 C -0.1233(4) 0.9223(3) 0.79221(19) 0.0187(9) Uani 1 1 d .
C5 C -0.0230(4) 0.9175(3) 0.7572(2) 0.0186(10) Uani 1 1 d .
C6 C -0.0396(4) 0.9006(4) 0.6989(2) 0.0239(11) Uani 1 1 d .
H6 H 0.0257 0.8967 0.6741 0.029 Uiso 1 1 calc R
C7 C -0.1530(4) 0.8892(4) 0.6767(2) 0.0302(12) Uani 1 1 d .
H7 H -0.1627 0.8785 0.6368 0.036 Uiso 1 1 calc R
C8 C -0.2501(4) 0.8933(3) 0.7115(2) 0.0226(10) Uani 1 1 d .
C9 C -0.2323(4) 0.9114(3) 0.76976(19) 0.0188(10) Uani 1 1 d .
C10 C -0.3318(4) 0.9181(3) 0.8035(2) 0.0227(11) Uani 1 1 d .
C11 C -0.4352(4) 0.9045(4) 0.7636(2) 0.0255(11) Uani 1 1 d .
H11A H -0.4843 0.9623 0.7627 0.031 Uiso 1 1 calc R
H11B H -0.4836 0.8501 0.7762 0.031 Uiso 1 1 calc R
C12 C -0.3812(4) 0.8848(4) 0.7034(2) 0.0307(12) Uani 1 1 d .
H12A H -0.4022 0.8204 0.6898 0.037 Uiso 1 1 calc R
H12B H -0.4092 0.9320 0.6751 0.037 Uiso 1 1 calc R
C13 C -0.3169(4) 0.9346(4) 0.8616(2) 0.0281(11) Uani 1 1 d .
H13 H -0.3832 0.9384 0.8858 0.034 Uiso 1 1 calc R
C14 C -0.2045(4) 0.9457(3) 0.8852(2) 0.0245(11) Uani 1 1 d .
H14 H -0.1961 0.9561 0.9252 0.029 Uiso 1 1 calc R
C15 C 0.2381(4) 0.9101(3) 0.74020(19) 0.0193(10) Uani 1 1 d .
C16 C 0.2554(4) 0.8132(3) 0.7288(2) 0.0231(10) Uani 1 1 d .
C17 C 0.3096(4) 0.7904(4) 0.6767(2) 0.0317(12) Uani 1 1 d .
H17 H 0.3239 0.7256 0.6678 0.038 Uiso 1 1 calc R
C18 C 0.3423(4) 0.8589(4) 0.6387(2) 0.0352(13) Uani 1 1 d .
H18 H 0.3774 0.8413 0.6034 0.042 Uiso 1 1 calc R
C19 C 0.3246(4) 0.9537(4) 0.6511(2) 0.0298(12) Uani 1 1 d .
H19 H 0.3484 1.0004 0.6241 0.036 Uiso 1 1 calc R
C20 C 0.2731(4) 0.9826(4) 0.7019(2) 0.0239(11) Uani 1 1 d .
C21 C 0.2173(4) 0.7343(4) 0.7687(2) 0.0328(12) Uani 1 1 d .
H21 H 0.1902 0.7641 0.8053 0.039 Uiso 1 1 calc R
C22 C 0.1138(5) 0.6779(4) 0.7428(3) 0.0475(15) Uani 1 1 d .
H22A H 0.0478 0.7209 0.7367 0.071 Uiso 1 1 calc R
H22B H 0.0908 0.6272 0.7692 0.071 Uiso 1 1 calc R
H22C H 0.1374 0.6501 0.7061 0.071 Uiso 1 1 calc R
C23 C 0.3160(6) 0.6664(4) 0.7830(3) 0.0499(16) Uani 1 1 d .
H23A H 0.3421 0.6345 0.7480 0.075 Uiso 1 1 calc R
H23B H 0.2885 0.6188 0.8105 0.075 Uiso 1 1 calc R
H23C H 0.3809 0.7020 0.7998 0.075 Uiso 1 1 calc R
C24 C 0.2531(4) 1.0870(3) 0.7141(2) 0.0282(11) Uani 1 1 d .
H24 H 0.2212 1.0926 0.7539 0.034 Uiso 1 1 calc R
C25 C 0.3661(5) 1.1432(4) 0.7115(3) 0.0516(16) Uani 1 1 d .
H25A H 0.4217 1.1170 0.7392 0.077 Uiso 1 1 calc R
H25B H 0.3505 1.2099 0.7209 0.077 Uiso 1 1 calc R
H25C H 0.3990 1.1390 0.6729 0.077 Uiso 1 1 calc R
C26 C 0.1643(5) 1.1299(5) 0.6729(3) 0.0498(16) Uani 1 1 d .
H26A H 0.1952 1.1279 0.6338 0.075 Uiso 1 1 calc R
H26B H 0.1489 1.1960 0.6837 0.075 Uiso 1 1 calc R
H26C H 0.0917 1.0934 0.6747 0.075 Uiso 1 1 calc R
C27 C 0.0422(4) 0.9715(3) 0.95486(18) 0.0186(10) Uani 1 1 d .
C28 C -0.0026(4) 1.0580(4) 0.9741(2) 0.0258(11) Uani 1 1 d .
C29 C -0.0606(4) 1.0577(4) 1.0272(2) 0.0315(12) Uani 1 1 d .
H29 H -0.0926 1.1150 1.0419 0.038 Uiso 1 1 calc R
C30 C -0.0713(4) 0.9731(4) 1.0586(2) 0.0342(13) Uani 1 1 d .
H30 H -0.1135 0.9728 1.0936 0.041 Uiso 1 1 calc R
C31 C -0.0214(4) 0.8914(4) 1.0392(2) 0.0284(12) Uani 1 1 d .
H31 H -0.0274 0.8353 1.0617 0.034 Uiso 1 1 calc R
C32 C 0.0383(4) 0.8878(3) 0.98701(19) 0.0203(10) Uani 1 1 d .
C33 C 0.0086(5) 1.1495(4) 0.9414(2) 0.0357(13) Uani 1 1 d .
H33 H 0.0479 1.1354 0.9041 0.043 Uiso 1 1 calc R
C34 C 0.0827(7) 1.2189(4) 0.9738(3) 0.0566(19) Uani 1 1 d .
H34A H 0.0423 1.2381 1.0090 0.085 Uiso 1 1 calc R
H34B H 0.0971 1.2750 0.9500 0.085 Uiso 1 1 calc R
H34C H 0.1570 1.1890 0.9838 0.085 Uiso 1 1 calc R
C35 C -0.1118(7) 1.1935(5) 0.9284(3) 0.064(2) Uani 1 1 d .
H35A H -0.1618 1.1457 0.9103 0.096 Uiso 1 1 calc R
H35B H -0.1022 1.2477 0.9024 0.096 Uiso 1 1 calc R
H35C H -0.1477 1.2151 0.9642 0.096 Uiso 1 1 calc R
C36 C 0.0908(4) 0.7957(3) 0.9663(2) 0.0259(11) Uani 1 1 d .
H36 H 0.1447 0.8117 0.9340 0.031 Uiso 1 1 calc R
C37 C -0.0001(5) 0.7289(4) 0.9429(3) 0.0414(14) Uani 1 1 d .
H37A H 0.0377 0.6711 0.9287 0.062 Uiso 1 1 calc R
H37B H -0.0419 0.7599 0.9114 0.062 Uiso 1 1 calc R
H37C H -0.0553 0.7124 0.9733 0.062 Uiso 1 1 calc R
C38 C 0.1635(5) 0.7480(4) 1.0128(3) 0.0403(14) Uani 1 1 d .
H38A H 0.2225 0.7927 1.0268 0.061 Uiso 1 1 calc R
H38B H 0.2020 0.6917 0.9969 0.061 Uiso 1 1 calc R
H38C H 0.1128 0.7290 1.0446 0.061 Uiso 1 1 calc R
C39 C 0.4909(5) 1.0287(5) 0.9942(3) 0.0513(17) Uani 1 1 d .
H39A H 0.4837 1.0851 0.9691 0.062 Uiso 1 1 calc R
H39B H 0.4737 0.9717 0.9707 0.062 Uiso 1 1 calc R

loop_
_atom_site_aniso_label
_atom_site_aniso_U_11
_atom_site_aniso_U_22
_atom_site_aniso_U_33
_atom_site_aniso_U_23
_atom_site_aniso_U_13
_atom_site_aniso_U_12
Br1 0.0251(2) 0.0360(3) 0.0341(3) 0.0044(2) -0.0058(2) 0.0024(2)
Br2 0.0730(4) 0.0342(3) 0.0505(4) 0.0088(3) -0.0159(3) -0.0197(3)
Ni1 0.0188(3) 0.0291(3) 0.0209(3) 0.0019(3) -0.0047(3) -0.0044(3)
Cl1 0.0544(9) 0.0484(9) 0.0631(11) -0.0185(8) -0.0100(8) 0.0037(9)
Cl2 0.0685(11) 0.0640(11) 0.0688(12) -0.0044(9) 0.0258(10) 0.0019(10)
N1 0.0192(18) 0.0178(19) 0.0149(19) 0.0003(16) -0.0035(15) -0.0013(16)
N2 0.0167(19) 0.0150(18) 0.016(2) 0.0017(15) -0.0005(16) -0.0002(16)
C1 0.017(2) 0.015(2) 0.014(2) 0.0028(18) 0.0015(18) 0.0001(18)
C2 0.020(2) 0.014(2) 0.019(3) -0.0016(18) 0.0019(19) -0.0027(18)
C3 0.020(2) 0.022(2) 0.017(2) -0.0004(18) 0.0000(18) -0.0022(19)
C4 0.017(2) 0.018(2) 0.021(2) -0.0016(18) -0.002(2) 0.001(2)
C5 0.014(2) 0.019(2) 0.023(3) -0.0001(19) -0.0016(19) -0.003(2)
C6 0.019(2) 0.033(3) 0.020(3) 0.000(2) 0.003(2) -0.004(2)
C7 0.028(3) 0.047(3) 0.015(3) -0.002(2) -0.005(2) -0.002(2)
C8 0.022(2) 0.024(3) 0.022(3) 0.0027(19) -0.004(2) 0.001(2)
C9 0.020(2) 0.021(2) 0.015(2) 0.0025(18) -0.0024(19) 0.000(2)
C10 0.019(2) 0.020(2) 0.030(3) 0.001(2) -0.003(2) -0.002(2)
C11 0.014(2) 0.031(3) 0.032(3) 0.006(2) -0.004(2) -0.002(2)
C12 0.024(2) 0.042(3) 0.027(3) 0.004(2) -0.006(2) 0.000(3)
C13 0.020(2) 0.036(3) 0.029(3) -0.001(2) 0.006(2) 0.000(2)
C14 0.024(2) 0.033(3) 0.017(3) -0.001(2) 0.0027(19) 0.003(2)
C15 0.011(2) 0.028(3) 0.019(2) -0.0029(19) -0.0035(19) -0.001(2)
C16 0.016(2) 0.031(3) 0.022(3) -0.001(2) -0.001(2) 0.000(2)
C17 0.024(3) 0.038(3) 0.033(3) -0.016(2) -0.003(2) 0.003(3)
C18 0.022(2) 0.058(4) 0.026(3) -0.013(3) 0.006(2) -0.003(3)
C19 0.019(2) 0.048(3) 0.022(3) 0.003(2) 0.002(2) -0.007(2)
C20 0.017(2) 0.034(3) 0.021(3) 0.003(2) -0.0043(18) 0.000(2)
C21 0.035(3) 0.025(3) 0.038(3) -0.005(2) 0.000(2) 0.001(2)
C22 0.041(3) 0.033(3) 0.068(4) 0.005(3) 0.001(3) -0.008(3)
C23 0.061(4) 0.031(3) 0.058(4) 0.002(3) -0.008(3) 0.008(3)
C24 0.031(3) 0.028(3) 0.026(3) 0.009(2) 0.005(2) 0.001(3)
C25 0.044(3) 0.036(3) 0.075(4) 0.006(3) 0.003(3) -0.008(3)
C26 0.048(4) 0.049(4) 0.052(4) 0.007(3) -0.007(3) 0.017(3)
C27 0.016(2) 0.025(3) 0.014(2) -0.0009(19) -0.0068(18) 0.001(2)
C28 0.029(3) 0.027(3) 0.021(3) 0.000(2) -0.008(2) 0.002(2)
C29 0.031(3) 0.038(3) 0.025(3) -0.011(2) -0.001(2) 0.004(2)
C30 0.033(3) 0.049(3) 0.021(3) -0.008(3) 0.007(2) -0.008(3)
C31 0.032(3) 0.034(3) 0.019(3) 0.000(2) 0.000(2) -0.008(2)
C32 0.015(2) 0.027(3) 0.019(2) -0.0005(19) -0.0065(19) -0.005(2)
C33 0.059(4) 0.023(3) 0.025(3) -0.002(2) -0.005(2) 0.007(3)
C34 0.094(5) 0.026(3) 0.050(4) 0.003(3) 0.002(4) -0.007(4)
C35 0.089(5) 0.051(4) 0.051(4) 0.006(3) -0.018(4) 0.026(4)
C36 0.023(2) 0.026(3) 0.029(3) 0.005(2) 0.004(2) -0.002(2)
C37 0.049(3) 0.027(3) 0.049(4) -0.007(3) -0.011(3) -0.004(3)
C38 0.036(3) 0.040(3) 0.045(4) 0.004(3) -0.007(3) 0.006(3)
C39 0.053(4) 0.063(4) 0.038(4) -0.008(3) 0.001(3) -0.011(4)

loop_
_atom_type_symbol
_atom_type_description
_atom_type_scat_dispersion_real
_atom_type_scat_dispersion_imag
_atom_type_scat_source
C C 0.0033 0.0016 'International Tables Vol C Tables 4.2.6.8 and 6.1.1.4'
H H 0.0000 0.0000 'International Tables Vol C Tables 4.2.6.8 and 6.1.1.4'
Br Br -0.2901 2.4595 'International Tables Vol C Tables 4.2.6.8 and 6.1.1.4'
Cl Cl 0.1484 0.1585 'International Tables Vol C Tables 4.2.6.8 and 6.1.1.4'
N N 0.0061 0.0033 'International Tables Vol C Tables 4.2.6.8 and 6.1.1.4'
Ni Ni 0.3393 1.1124 'International Tables Vol C Tables 4.2.6.8 and 6.1.1.4'

loop_
_geom_angle_atom_site_label_1
_geom_angle_atom_site_label_2
_geom_angle_atom_site_label_3
_geom_angle
N2 Ni1 N1 83.11(15)
N2 Ni1 Br2 114.98(11)
N1 Ni1 Br2 109.48(11)
N2 Ni1 Br1 104.81(11)
N1 Ni1 Br1 113.99(10)
Br2 Ni1 Br1 123.35(3)
C2 N1 C27 117.2(3)
C2 N1 Ni1 110.8(3)
C27 N1 Ni1 132.0(3)
C1 N2 C15 118.8(4)
C1 N2 Ni1 111.3(3)
C15 N2 Ni1 129.9(3)
N2 C1 C5 135.5(4)
N2 C1 C2 116.9(4)
C5 C1 C2 107.6(4)
N1 C2 C3 135.4(4)
N1 C2 C1 117.3(4)
C3 C2 C1 107.4(4)
C14 C3 C4 117.3(4)
C14 C3 C2 138.7(4)
C4 C3 C2 104.0(4)
C9 C4 C3 121.5(4)
C9 C4 C5 121.3(4)
C3 C4 C5 117.2(4)
C6 C5 C4 117.4(4)
C6 C5 C1 138.7(4)
C4 C5 C1 103.8(4)
C5 C6 C7 120.3(4)
C5 C6 H6 119.8
C7 C6 H6 119.8
C8 C7 C6 121.6(4)
C8 C7 H7 119.2
C6 C7 H7 119.2
C7 C8 C9 117.5(4)
C7 C8 C12 136.2(4)
C9 C8 C12 106.3(4)
C4 C9 C10 121.8(4)
C4 C9 C8 121.8(4)
C10 C9 C8 116.3(4)
C13 C10 C9 117.7(4)
C13 C10 C11 135.7(4)
C9 C10 C11 106.6(4)
C10 C11 C12 105.3(4)
C10 C11 H11A 110.7
C12 C11 H11A 110.7
C10 C11 H11B 110.7
C12 C11 H11B 110.7
H11A C11 H11B 108.8
C8 C12 C11 105.4(4)
C8 C12 H12A 110.7
C11 C12 H12A 110.7
C8 C12 H12B 110.7
C11 C12 H12B 110.7
H12A C12 H12B 108.8
C10 C13 C14 120.9(5)
C10 C13 H13 119.6
C14 C13 H13 119.6
C3 C14 C13 120.8(4)
C3 C14 H14 119.6
C13 C14 H14 119.6
C16 C15 C20 122.8(4)
C16 C15 N2 118.4(4)
C20 C15 N2 118.8(4)
C17 C16 C15 116.7(5)
C17 C16 C21 119.6(5)
C15 C16 C21 123.7(4)
C18 C17 C16 121.6(5)
C18 C17 H17 119.2
C16 C17 H17 119.2
C17 C18 C19 120.4(5)
C17 C18 H18 119.8
C19 C18 H18 119.8
C18 C19 C20 121.7(5)
C18 C19 H19 119.1
C20 C19 H19 119.1
C19 C20 C15 116.7(5)
C19 C20 C24 120.7(4)
C15 C20 C24 122.5(4)
C16 C21 C23 112.4(4)
C16 C21 C22 110.9(5)
C23 C21 C22 109.5(5)
C16 C21 H21 108.0
C23 C21 H21 108.0
C22 C21 H21 108.0
C21 C22 H22A 109.5
C21 C22 H22B 109.5
H22A C22 H22B 109.5
C21 C22 H22C 109.5
H22A C22 H22C 109.5
H22B C22 H22C 109.5
C21 C23 H23A 109.5
C21 C23 H23B 109.5
H23A C23 H23B 109.5
C21 C23 H23C 109.5
H23A C23 H23C 109.5
H23B C23 H23C 109.5
C20 C24 C25 111.6(4)
C20 C24 C26 111.5(5)
C25 C24 C26 109.8(4)
C20 C24 H24 107.9
C25 C24 H24 107.9
C26 C24 H24 107.9
C24 C25 H25A 109.5
C24 C25 H25B 109.5
H25A C25 H25B 109.5
C24 C25 H25C 109.5
H25A C25 H25C 109.5
H25B C25 H25C 109.5
C24 C26 H26A 109.5
C24 C26 H26B 109.5
H26A C26 H26B 109.5
C24 C26 H26C 109.5
H26A C26 H26C 109.5
H26B C26 H26C 109.5
C28 C27 C32 123.4(4)
C28 C27 N1 119.3(4)
C32 C27 N1 117.2(4)
C27 C28 C29 117.1(5)
C27 C28 C33 123.5(4)
C29 C28 C33 119.4(5)
C30 C29 C28 120.3(5)
C30 C29 H29 119.9
C28 C29 H29 119.9
C31 C30 C29 120.4(5)
C31 C30 H30 119.8
C29 C30 H30 119.8
C30 C31 C32 121.7(5)
C30 C31 H31 119.1
C32 C31 H31 119.1
C27 C32 C31 116.9(5)
C27 C32 C36 122.6(4)
C31 C32 C36 120.4(4)
C34 C33 C28 110.4(5)
C34 C33 C35 110.2(5)
C28 C33 C35 111.6(5)
C34 C33 H33 108.2
C28 C33 H33 108.2
C35 C33 H33 108.2
C33 C34 H34A 109.5
C33 C34 H34B 109.5
H34A C34 H34B 109.5
C33 C34 H34C 109.5
H34A C34 H34C 109.5
H34B C34 H34C 109.5
C33 C35 H35A 109.5
C33 C35 H35B 109.5
H35A C35 H35B 109.5
C33 C35 H35C 109.5
H35A C35 H35C 109.5
H35B C35 H35C 109.5
C37 C36 C32 112.0(4)
C37 C36 C38 111.3(5)
C32 C36 C38 111.6(4)
C37 C36 H36 107.2
C32 C36 H36 107.2
C38 C36 H36 107.2
C36 C37 H37A 109.5
C36 C37 H37B 109.5
H37A C37 H37B 109.5
C36 C37 H37C 109.5
H37A C37 H37C 109.5
H37B C37 H37C 109.5
C36 C38 H38A 109.5
C36 C38 H38B 109.5
H38A C38 H38B 109.5
C36 C38 H38C 109.5
H38A C38 H38C 109.5
H38B C38 H38C 109.5
Cl2 C39 Cl1 112.6(3)
Cl2 C39 H39A 109.1
Cl1 C39 H39A 109.1
Cl2 C39 H39B 109.1
Cl1 C39 H39B 109.1
H39A C39 H39B 107.8

loop_
_geom_bond_atom_site_label_1
_geom_bond_atom_site_label_2
_geom_bond_distance
Br1 Ni1 2.3365(8)
Br2 Ni1 2.3304(8)
Ni1 N2 2.018(4)
Ni1 N1 2.031(3)
Cl1 C39 1.767(6)
Cl2 C39 1.732(6)
N1 C2 1.275(5)
N1 C27 1.453(6)
N2 C1 1.276(5)
N2 C15 1.438(6)
C1 C5 1.469(7)
C1 C2 1.524(6)
C2 C3 1.472(6)
C3 C14 1.388(6)
C3 C4 1.405(6)
C4 C9 1.367(7)
C4 C5 1.414(6)
C5 C6 1.393(7)
C6 C7 1.410(7)
C6 H6 0.9500
C7 C8 1.382(7)
C7 H7 0.9500
C8 C9 1.398(6)
C8 C12 1.522(7)
C9 C10 1.391(7)
C10 C13 1.385(7)
C10 C11 1.522(7)
C11 C12 1.562(7)
C11 H11A 0.9900
C11 H11B 0.9900
C12 H12A 0.9900
C12 H12B 0.9900
C13 C14 1.412(7)
C13 H13 0.9500
C14 H14 0.9500
C15 C16 1.403(7)
C15 C20 1.415(7)
C16 C17 1.403(7)
C16 C21 1.514(7)
C17 C18 1.364(8)
C17 H17 0.9500
C18 C19 1.380(8)
C18 H18 0.9500
C19 C20 1.387(7)
C19 H19 0.9500
C20 C24 1.513(7)
C21 C23 1.520(8)
C21 C22 1.552(8)
C21 H21 1.0000
C22 H22A 0.9800
C22 H22B 0.9800
C22 H22C 0.9800
C23 H23A 0.9800
C23 H23B 0.9800
C23 H23C 0.9800
C24 C25 1.522(8)
C24 C26 1.527(7)
C24 H24 1.0000
C25 H25A 0.9800
C25 H25B 0.9800
C25 H25C 0.9800
C26 H26A 0.9800
C26 H26B 0.9800
C26 H26C 0.9800
C27 C28 1.396(7)
C27 C32 1.397(7)
C28 C29 1.408(7)
C28 C33 1.502(7)
C29 C30 1.404(8)
C29 H29 0.9500
C30 C31 1.362(8)
C30 H30 0.9500
C31 C32 1.400(7)
C31 H31 0.9500
C32 C36 1.509(7)
C33 C34 1.501(8)
C33 C35 1.545(8)
C33 H33 1.0000
C34 H34A 0.9800
C34 H34B 0.9800
C34 H34C 0.9800
C35 H35A 0.9800
C35 H35B 0.9800
C35 H35C 0.9800
C36 C37 1.508(7)
C36 C38 1.525(7)
C36 H36 1.0000
C37 H37A 0.9800
C37 H37B 0.9800
C37 H37C 0.9800
C38 H38A 0.9800
C38 H38B 0.9800
C38 H38C 0.9800
C39 H39A 0.9900
C39 H39B 0.9900
